data_4072398
loop_
_publ_author_name
'Takita, Ryo'
'Takada, Yuko'
'Jensen, Rader S.'
'Okazaki, Masaaki'
'Ozawa, Fumiyuki'

_publ_section_title
;
 Synthesis and Ligand Properties of
 1-Phosphaethenyl-2-phosphanylferrocenes
;
_journal_issue 23
_journal_name_full Organometallics
_journal_page_first 6279
_journal_paper_doi 10.1021/om8008316
_journal_volume 27
_journal_year 2008
_chemical_formula_sum 'C51 H66 Fe O P2 Pt'
_chemical_formula_weight 1007.92
_chemical_name_common 'complex 4b'
_space_group_IT_number 19
_symmetry_cell_setting orthorhombic
_symmetry_Int_Tables_number 19
_symmetry_space_group_name_Hall 'P 2ac 2ab'
_symmetry_space_group_name_H-M 'P 21 21 21'
_atom_sites_solution_hydrogens geom
_atom_sites_solution_primary direct
_atom_sites_solution_secondary difmap
_audit_creation_method SHELXL-97
_cell_angle_alpha 90.00
_cell_angle_beta 90.00
_cell_angle_gamma 90.00
_cell_formula_units_Z 4
_cell_length_a 10.46390(10)
_cell_length_b 17.2101(2)
_cell_length_c 25.5495(3)
_cell_measurement_temperature 113(2)
_cell_volume 4601.08(9)
_computing_structure_refinement 'SHELXL-97 (Sheldrick, 1997)'
_computing_structure_solution 'SHELXS-97 (Sheldrick, 1990)'
_diffrn_ambient_temperature 113(2)
_diffrn_measured_fraction_theta_full 0.994
_diffrn_measured_fraction_theta_max 0.994
_diffrn_radiation_monochromator graphite
_diffrn_radiation_type MoK\a
_diffrn_radiation_wavelength 0.71069
_diffrn_reflns_av_R_equivalents 0.0504
_diffrn_reflns_av_sigmaI/netI 0.0397
_diffrn_reflns_limit_h_max 13
_diffrn_reflns_limit_h_min -14
_diffrn_reflns_limit_k_max 23
_diffrn_reflns_limit_k_min -23
_diffrn_reflns_limit_l_max 34
_diffrn_reflns_limit_l_min -34
_diffrn_reflns_number 49777
_diffrn_reflns_theta_full 28.54
_diffrn_reflns_theta_max 28.54
_diffrn_reflns_theta_min 2.28
_diffrn_source 'fine-focus sealed tube'
_exptl_absorpt_coefficient_mu 3.457
_exptl_absorpt_correction_T_max 0.8741
_exptl_absorpt_correction_T_min 0.4236
_exptl_crystal_density_diffrn 1.455
_exptl_crystal_density_method 'not measured'
_exptl_crystal_F_000 2056
_exptl_crystal_size_max 0.30
_exptl_crystal_size_mid 0.20
_exptl_crystal_size_min 0.04
_refine_diff_density_max 0.928
_refine_diff_density_min -1.014
_refine_diff_density_rms 0.093
_refine_ls_abs_structure_details 'Flack H D (1983), Acta Cryst. A39, 876-881'
_refine_ls_abs_structure_Flack 0.003(4)
_refine_ls_extinction_method none
_refine_ls_goodness_of_fit_ref 1.003
_refine_ls_hydrogen_treatment mixed
_refine_ls_matrix_type full
_refine_ls_number_parameters 522
_refine_ls_number_reflns 11538
_refine_ls_number_restraints 0
_refine_ls_restrained_S_all 1.003
_refine_ls_R_factor_all 0.0348
_refine_ls_R_factor_gt 0.0287
_refine_ls_shift/su_max 0.003
_refine_ls_shift/su_mean 0.000
_refine_ls_structure_factor_coef Fsqd
_refine_ls_weighting_details 'calc w=1/[\s^2^(Fo^2^)+(0.0424P)^2^+0.0000P] where P=(Fo^2^+2Fc^2^)/3'
_refine_ls_weighting_scheme calc
_refine_ls_wR_factor_gt 0.0665
_refine_ls_wR_factor_ref 0.0688
_reflns_number_gt 10485
_reflns_number_total 11538
_reflns_threshold_expression >2sigma(I)
_cod_data_source_file om8008316_si_002.cif
_cod_data_source_block takada2
_cod_database_code 4072398

loop_
_symmetry_equiv_pos_as_xyz
'x, y, z'
'-x+1/2, -y, z+1/2'
'x+1/2, -y+1/2, -z'
'-x, y+1/2, -z+1/2'

loop_
_atom_site_label
_atom_site_type_symbol
_atom_site_fract_x
_atom_site_fract_y
_atom_site_fract_z
_atom_site_U_iso_or_equiv
_atom_site_adp_type
_atom_site_occupancy
_atom_site_symmetry_multiplicity
_atom_site_calc_flag
_atom_site_refinement_flags
Pt1 Pt 0.203263(13) 0.116480(7) 0.211158(5) 0.02134(4) Uani 1 1 d .
Fe1 Fe -0.22111(5) 0.24416(3) 0.24799(2) 0.02377(11) Uani 1 1 d .
P1 P 0.08043(9) 0.16061(5) 0.14602(4) 0.02073(19) Uani 1 1 d .
P2 P 0.09616(9) 0.18259(5) 0.27433(3) 0.01974(18) Uani 1 1 d .
C1 C 0.3277(4) 0.0728(2) 0.26882(15) 0.0282(9) Uani 1 1 d .
H2 H 0.3311 0.0160 0.2663 0.042 Uiso 1 1 calc R
H3 H 0.2965 0.0878 0.3035 0.042 Uiso 1 1 calc R
H4 H 0.4135 0.0942 0.2634 0.042 Uiso 1 1 calc R
C2 C 0.3121(4) 0.0471(2) 0.16019(17) 0.0375(10) Uani 1 1 d .
H5 H 0.4023 0.0619 0.1627 0.056 Uiso 1 1 calc R
H6 H 0.2822 0.0547 0.1242 0.056 Uiso 1 1 calc R
H7 H 0.3024 -0.0077 0.1699 0.056 Uiso 1 1 calc R
C3 C -0.0347(3) 0.2269(2) 0.15276(14) 0.0216(7) Uani 1 1 d .
C4 C -0.0660(3) 0.26711(19) 0.20120(14) 0.0203(7) Uani 1 1 d .
C5 C -0.0258(3) 0.2515(2) 0.25382(15) 0.0210(7) Uani 1 1 d .
C6 C -0.0864(4) 0.30843(19) 0.28681(17) 0.0276(7) Uani 1 1 d .
H41 H -0.0772 0.3120 0.3257 0.033 Uiso 1 1 calc R
C7 C -0.1619(4) 0.3576(2) 0.25554(17) 0.0325(9) Uani 1 1 d .
H42 H -0.2152 0.4019 0.2684 0.039 Uiso 1 1 calc R
C8 C -0.1515(4) 0.3326(2) 0.20288(16) 0.0282(8) Uani 1 1 d .
H43 H -0.1956 0.3565 0.1721 0.034 Uiso 1 1 calc R
C9 C -0.2943(6) 0.1356(3) 0.2369(3) 0.074(2) Uani 1 1 d .
H44 H -0.2479 0.0906 0.2211 0.089 Uiso 1 1 calc R
C10 C -0.3007(4) 0.1524(3) 0.2887(3) 0.0633(16) Uani 1 1 d .
H45 H -0.2580 0.1225 0.3174 0.076 Uiso 1 1 calc R
C11 C -0.3747(5) 0.2190(4) 0.2954(2) 0.0563(15) Uani 1 1 d .
H46 H -0.3953 0.2446 0.3295 0.068 Uiso 1 1 calc R
C12 C -0.4169(5) 0.2424(3) 0.2467(3) 0.0532(14) Uani 1 1 d .
H47 H -0.4739 0.2877 0.2393 0.064 Uiso 1 1 calc R
C13 C -0.3669(5) 0.1905(4) 0.2094(2) 0.0670(19) Uani 1 1 d .
H48 H -0.3829 0.1914 0.1708 0.080 Uiso 1 1 calc R
C14 C 0.0805(3) 0.1271(2) 0.07754(14) 0.0231(7) Uani 1 1 d .
C15 C 0.0068(4) 0.0608(2) 0.06368(15) 0.0268(8) Uani 1 1 d .
C16 C 0.0132(4) 0.0347(2) 0.01215(15) 0.0269(8) Uani 1 1 d .
H49 H -0.0381 -0.0085 0.0024 0.032 Uiso 1 1 calc R
C17 C 0.0898(4) 0.0680(2) -0.02529(14) 0.0242(7) Uani 1 1 d .
C18 C 0.1605(4) 0.13294(19) -0.01048(14) 0.0228(7) Uani 1 1 d .
H50 H 0.2118 0.1575 -0.0363 0.027 Uiso 1 1 calc R
C19 C 0.1606(3) 0.16405(19) 0.03957(14) 0.0199(7) Uani 1 1 d .
C20 C -0.0868(5) 0.0143(3) 0.09937(17) 0.0411(11) Uani 1 1 d .
C21 C -0.2144(5) 0.0594(6) 0.0996(3) 0.107(3) Uani 1 1 d .
H8 H -0.2759 0.0326 0.1222 0.160 Uiso 1 1 calc R
H9 H -0.2483 0.0622 0.0639 0.160 Uiso 1 1 calc R
H10 H -0.2001 0.1121 0.1129 0.160 Uiso 1 1 calc R
C22 C -0.0491(5) 0.0027(3) 0.1555(2) 0.0528(14) Uani 1 1 d .
H11 H -0.1112 -0.0315 0.1727 0.079 Uiso 1 1 calc R
H12 H -0.0474 0.0530 0.1735 0.079 Uiso 1 1 calc R
H13 H 0.0359 -0.0211 0.1571 0.079 Uiso 1 1 calc R
C23 C -0.1151(14) -0.0657(5) 0.0775(4) 0.188(7) Uani 1 1 d .
H14 H -0.0357 -0.0959 0.0758 0.281 Uiso 1 1 calc R
H15 H -0.1513 -0.0607 0.0423 0.281 Uiso 1 1 calc R
H16 H -0.1764 -0.0924 0.1003 0.281 Uiso 1 1 calc R
C24 C 0.1035(4) 0.0354(2) -0.08092(15) 0.0295(8) Uani 1 1 d .
C25 C 0.0619(4) 0.0973(3) -0.12101(15) 0.0392(11) Uani 1 1 d .
H17 H 0.1127 0.1446 -0.1160 0.059 Uiso 1 1 calc R
H18 H -0.0288 0.1093 -0.1161 0.059 Uiso 1 1 calc R
H19 H 0.0755 0.0774 -0.1565 0.059 Uiso 1 1 calc R
C26 C 0.2433(4) 0.0140(3) -0.09082(17) 0.0363(10) Uani 1 1 d .
H20 H 0.2971 0.0600 -0.0857 0.054 Uiso 1 1 calc R
H21 H 0.2529 -0.0048 -0.1268 0.054 Uiso 1 1 calc R
H22 H 0.2694 -0.0268 -0.0663 0.054 Uiso 1 1 calc R
C27 C 0.0211(5) -0.0379(3) -0.09002(18) 0.0457(12) Uani 1 1 d .
H23 H 0.0272 -0.0536 -0.1268 0.069 Uiso 1 1 calc R
H24 H -0.0682 -0.0265 -0.0814 0.069 Uiso 1 1 calc R
H25 H 0.0521 -0.0801 -0.0676 0.069 Uiso 1 1 calc R
C28 C 0.2495(4) 0.2357(2) 0.04970(15) 0.0246(8) Uani 1 1 d .
C29 C 0.3475(4) 0.2181(3) 0.09186(18) 0.0362(10) Uani 1 1 d .
H26 H 0.4095 0.2607 0.0938 0.054 Uiso 1 1 calc R
H27 H 0.3921 0.1697 0.0833 0.054 Uiso 1 1 calc R
H28 H 0.3043 0.2126 0.1257 0.054 Uiso 1 1 calc R
C30 C 0.1732(4) 0.3089(2) 0.06294(18) 0.0342(10) Uani 1 1 d .
H29 H 0.1306 0.3020 0.0968 0.051 Uiso 1 1 calc R
H30 H 0.1090 0.3181 0.0357 0.051 Uiso 1 1 calc R
H31 H 0.2312 0.3535 0.0648 0.051 Uiso 1 1 calc R
C31 C 0.3272(4) 0.2562(3) 0.00007(18) 0.0383(10) Uani 1 1 d .
H32 H 0.3815 0.3013 0.0072 0.057 Uiso 1 1 calc R
H33 H 0.2684 0.2684 -0.0286 0.057 Uiso 1 1 calc R
H34 H 0.3807 0.2118 -0.0098 0.057 Uiso 1 1 calc R
C32 C 0.0166(3) 0.1191(2) 0.32200(14) 0.0264(7) Uani 1 1 d .
C33 C 0.0078(4) 0.0410(2) 0.31130(16) 0.0271(8) Uani 1 1 d .
H51 H 0.0433 0.0213 0.2797 0.032 Uiso 1 1 calc R
C34 C -0.0517(4) -0.0093(2) 0.34571(17) 0.0348(9) Uani 1 1 d .
H52 H -0.0572 -0.0631 0.3377 0.042 Uiso 1 1 calc R
C35 C -0.1030(5) 0.0184(3) 0.39150(19) 0.0437(11) Uani 1 1 d .
H53 H -0.1437 -0.0162 0.4152 0.052 Uiso 1 1 calc R
C36 C -0.0952(6) 0.0967(3) 0.4031(2) 0.0580(15) Uani 1 1 d .
H54 H -0.1306 0.1159 0.4348 0.070 Uiso 1 1 calc R
C37 C -0.0356(5) 0.1472(3) 0.36848(18) 0.0430(11) Uani 1 1 d .
H55 H -0.0304 0.2010 0.3765 0.052 Uiso 1 1 calc R
C38 C 0.2060(4) 0.2418(2) 0.31448(14) 0.0279(7) Uani 1 1 d .
C39 C 0.2403(5) 0.2178(3) 0.36333(18) 0.0404(10) Uani 1 1 d .
H56 H 0.2019 0.1724 0.3774 0.049 Uiso 1 1 calc R
C40 C 0.3310(5) 0.2585(4) 0.3936(2) 0.0560(15) Uani 1 1 d .
H57 H 0.3538 0.2402 0.4274 0.067 Uiso 1 1 calc R
C41 C 0.3858(5) 0.3242(3) 0.3740(2) 0.0524(15) Uani 1 1 d .
H58 H 0.4454 0.3523 0.3947 0.063 Uiso 1 1 calc R
C42 C 0.3550(4) 0.3505(3) 0.3240(2) 0.0425(12) Uani 1 1 d .
C43 C 0.4134(5) 0.4179(3) 0.3031(3) 0.0556(16) Uani 1 1 d .
H59 H 0.4696 0.4475 0.3244 0.067 Uiso 1 1 calc R
C44 C 0.3905(5) 0.4414(3) 0.2528(3) 0.0650(19) Uani 1 1 d .
H60 H 0.4321 0.4862 0.2394 0.078 Uiso 1 1 calc R
C45 C 0.3049(4) 0.3988(2) 0.2208(2) 0.0480(13) Uani 1 1 d .
H61 H 0.2893 0.4151 0.1859 0.058 Uiso 1 1 calc R
C46 C 0.2441(4) 0.3339(2) 0.24035(19) 0.0341(9) Uani 1 1 d .
H62 H 0.1869 0.3057 0.2186 0.041 Uiso 1 1 calc R
C47 C 0.2655(3) 0.3088(2) 0.29212(18) 0.0293(8) Uani 1 1 d .
O1 O 0.6085(5) 0.3627(3) 0.4767(2) 0.0942(17) Uani 1 1 d .
C48 C 0.6457(8) 0.4321(5) 0.4550(3) 0.083(2) Uani 1 1 d .
H63 H 0.6529 0.4270 0.4166 0.099 Uiso 1 1 calc R
H64 H 0.7301 0.4478 0.4690 0.099 Uiso 1 1 calc R
C49 C 0.7023(10) 0.3013(5) 0.4651(4) 0.110(3) Uani 1 1 d .
H65 H 0.7860 0.3130 0.4813 0.132 Uiso 1 1 calc R
H66 H 0.7140 0.2950 0.4269 0.132 Uiso 1 1 calc R
C50 C 0.5377(8) 0.4975(5) 0.4700(3) 0.095(3) Uani 1 1 d .
H35 H 0.4596 0.4876 0.4499 0.143 Uiso 1 1 calc R
H36 H 0.5703 0.5494 0.4615 0.143 Uiso 1 1 calc R
H37 H 0.5185 0.4946 0.5075 0.143 Uiso 1 1 calc R
C51 C 0.6425(11) 0.2278(6) 0.4894(5) 0.156(5) Uani 1 1 d .
H38 H 0.6196 0.2382 0.5259 0.234 Uiso 1 1 calc R
H39 H 0.7043 0.1851 0.4880 0.234 Uiso 1 1 calc R
H40 H 0.5657 0.2135 0.4697 0.234 Uiso 1 1 calc R
H1 H -0.077(4) 0.245(2) 0.1207(16) 0.020(10) Uiso 1 1 d .

loop_
_atom_site_aniso_label
_atom_site_aniso_U_11
_atom_site_aniso_U_22
_atom_site_aniso_U_33
_atom_site_aniso_U_23
_atom_site_aniso_U_13
_atom_site_aniso_U_12
Pt1 0.01992(6) 0.02160(6) 0.02249(6) 0.00325(5) 0.00230(6) 0.00515(5)
Fe1 0.0185(3) 0.0217(2) 0.0311(3) -0.0004(2) 0.0051(2) 0.0031(2)
P1 0.0221(5) 0.0212(4) 0.0189(4) -0.0001(3) 0.0008(3) 0.0016(4)
P2 0.0190(4) 0.0204(4) 0.0198(4) 0.0008(3) -0.0001(3) 0.0006(3)
C1 0.020(2) 0.034(2) 0.0305(19) 0.0090(16) -0.0029(15) 0.0080(15)
C2 0.036(2) 0.038(2) 0.039(2) 0.0135(17) 0.015(2) 0.022(2)
C3 0.0192(18) 0.0242(17) 0.0215(18) 0.0066(14) 0.0014(14) -0.0013(14)
C4 0.0141(16) 0.0178(15) 0.029(2) 0.0024(13) 0.0021(14) -0.0001(12)
C5 0.0176(17) 0.0191(16) 0.0263(18) -0.0007(14) 0.0030(14) -0.0010(13)
C6 0.0303(19) 0.0202(15) 0.0324(19) -0.0039(16) 0.0055(18) -0.0005(14)
C7 0.030(2) 0.0176(16) 0.050(2) -0.0018(16) 0.0071(18) 0.0029(15)
C8 0.0228(18) 0.0207(16) 0.041(2) 0.0056(15) 0.0027(17) 0.0028(14)
C9 0.040(3) 0.036(2) 0.146(6) -0.029(3) 0.047(4) -0.018(2)
C10 0.022(2) 0.068(3) 0.100(4) 0.045(3) -0.002(3) -0.013(2)
C11 0.037(3) 0.093(4) 0.039(3) -0.013(3) 0.015(2) -0.029(3)
C12 0.023(2) 0.045(3) 0.092(4) 0.018(3) 0.002(3) 0.005(2)
C13 0.058(3) 0.110(5) 0.033(2) -0.004(3) 0.001(3) -0.058(4)
C14 0.0255(18) 0.0221(18) 0.0219(16) -0.0037(13) 0.0015(14) -0.0024(14)
C15 0.031(2) 0.0235(17) 0.0256(18) -0.0051(15) 0.0085(16) -0.0066(15)
C16 0.025(2) 0.0247(18) 0.031(2) -0.0067(15) 0.0063(16) -0.0065(15)
C17 0.0217(18) 0.0264(17) 0.0245(18) -0.0045(14) 0.0027(15) 0.0024(15)
C18 0.0236(18) 0.0203(17) 0.0246(17) 0.0013(13) 0.0057(14) -0.0013(13)
C19 0.0196(17) 0.0182(15) 0.0220(17) 0.0028(13) 0.0049(13) 0.0008(13)
C20 0.051(3) 0.043(2) 0.030(2) -0.0040(18) 0.014(2) -0.025(2)
C21 0.029(3) 0.206(9) 0.084(5) 0.088(6) -0.001(3) -0.031(5)
C22 0.048(3) 0.060(3) 0.050(3) 0.025(3) 0.005(2) -0.021(3)
C23 0.328(15) 0.112(6) 0.122(7) -0.081(6) 0.165(9) -0.167(9)
C24 0.029(2) 0.033(2) 0.0264(19) -0.0096(16) 0.0053(17) 0.0009(17)
C25 0.039(2) 0.057(3) 0.0223(19) -0.0080(18) 0.0000(17) 0.008(2)
C26 0.035(2) 0.044(2) 0.030(2) -0.0086(18) 0.0055(17) 0.0067(19)
C27 0.053(3) 0.051(3) 0.034(2) -0.021(2) 0.009(2) -0.011(2)
C28 0.0253(19) 0.0229(17) 0.0254(18) 0.0000(14) 0.0047(14) -0.0060(14)
C29 0.033(2) 0.035(2) 0.041(2) 0.0036(18) -0.0053(19) -0.0119(18)
C30 0.037(3) 0.0228(17) 0.043(2) -0.0011(16) 0.0112(19) -0.0042(16)
C31 0.038(3) 0.039(2) 0.037(2) -0.0007(18) 0.0136(19) -0.0187(19)
C32 0.0243(18) 0.0267(17) 0.0280(17) 0.0040(17) 0.0005(14) 0.0036(17)
C33 0.0212(19) 0.0299(19) 0.0301(19) 0.0034(15) -0.0028(16) 0.0008(15)
C34 0.031(2) 0.032(2) 0.041(2) 0.0131(18) -0.0051(19) -0.0012(18)
C35 0.043(3) 0.041(2) 0.047(3) 0.017(2) 0.012(2) -0.003(2)
C36 0.076(4) 0.054(3) 0.044(3) 0.014(2) 0.032(3) 0.010(3)
C37 0.058(3) 0.031(2) 0.040(2) 0.0034(19) 0.016(2) 0.002(2)
C38 0.0241(18) 0.0310(18) 0.0287(18) -0.0027(14) -0.0011(17) 0.0021(18)
C39 0.044(3) 0.044(2) 0.033(2) -0.0033(19) -0.011(2) 0.0028(19)
C40 0.052(3) 0.075(4) 0.041(3) -0.022(3) -0.022(2) 0.013(3)
C41 0.027(2) 0.071(4) 0.059(3) -0.041(3) -0.016(2) 0.006(2)
C42 0.016(2) 0.039(2) 0.072(3) -0.030(2) 0.002(2) -0.0004(18)
C43 0.022(2) 0.041(3) 0.103(5) -0.035(3) 0.010(3) -0.008(2)
C44 0.022(2) 0.023(2) 0.150(6) -0.012(3) 0.028(3) -0.0027(18)
C45 0.024(2) 0.030(2) 0.090(4) 0.016(2) 0.015(2) 0.0031(17)
C46 0.0205(19) 0.0278(19) 0.054(3) 0.0053(18) 0.0033(18) -0.0001(15)
C47 0.0154(17) 0.0243(16) 0.048(2) -0.0070(18) 0.0003(17) 0.0003(13)
O1 0.095(4) 0.104(4) 0.083(3) 0.024(3) -0.021(3) -0.024(3)
C48 0.084(5) 0.104(6) 0.060(4) 0.012(4) -0.005(4) -0.028(5)
C49 0.117(7) 0.098(6) 0.116(7) 0.030(5) -0.040(6) 0.012(6)
C50 0.098(6) 0.110(7) 0.077(5) 0.003(5) -0.003(5) -0.042(5)
C51 0.122(9) 0.112(8) 0.234(14) 0.049(9) -0.041(9) 0.008(7)

loop_
_atom_type_symbol
_atom_type_description
_atom_type_scat_dispersion_real
_atom_type_scat_dispersion_imag
_atom_type_scat_source
C C 0.0033 0.0016 'International Tables Vol C Tables 4.2.6.8 and 6.1.1.4'
H H 0.0000 0.0000 'International Tables Vol C Tables 4.2.6.8 and 6.1.1.4'
Fe Fe 0.3463 0.8444 'International Tables Vol C Tables 4.2.6.8 and 6.1.1.4'
O O 0.0106 0.0060 'International Tables Vol C Tables 4.2.6.8 and 6.1.1.4'
P P 0.1023 0.0942 'International Tables Vol C Tables 4.2.6.8 and 6.1.1.4'
Pt Pt -1.7033 8.3905 'International Tables Vol C Tables 4.2.6.8 and 6.1.1.4'

loop_
_geom_angle_atom_site_label_1
_geom_angle_atom_site_label_2
_geom_angle_atom_site_label_3
_geom_angle
C2 Pt1 C1 84.01(16)
C2 Pt1 P1 92.47(12)
C1 Pt1 P1 176.29(11)
C2 Pt1 P2 172.95(11)
C1 Pt1 P2 89.24(11)
P1 Pt1 P2 94.31(3)
C13 Fe1 C9 40.2(3)
C13 Fe1 C8 109.3(2)
C9 Fe1 C8 137.6(3)
C13 Fe1 C6 173.9(2)
C9 Fe1 C6 145.2(3)
C8 Fe1 C6 68.01(16)
C13 Fe1 C4 113.38(19)
C9 Fe1 C4 113.09(19)
C8 Fe1 C4 41.13(13)
C6 Fe1 C4 68.55(15)
C13 Fe1 C5 143.9(2)
C9 Fe1 C5 116.1(2)
C8 Fe1 C5 68.91(15)
C6 Fe1 C5 41.11(14)
C4 Fe1 C5 40.88(14)
C13 Fe1 C12 40.3(2)
C9 Fe1 C12 67.0(2)
C8 Fe1 C12 111.00(19)
C6 Fe1 C12 134.7(2)
C4 Fe1 C12 141.6(2)
C5 Fe1 C12 175.8(2)
C13 Fe1 C7 134.5(2)
C9 Fe1 C7 174.7(3)
C8 Fe1 C7 40.42(16)
C6 Fe1 C7 40.06(16)
C4 Fe1 C7 68.53(15)
C5 Fe1 C7 68.58(15)
C12 Fe1 C7 108.46(19)
C13 Fe1 C11 66.7(2)
C9 Fe1 C11 66.2(2)
C8 Fe1 C11 140.1(2)
C6 Fe1 C11 111.47(18)
C4 Fe1 C11 178.8(2)
C5 Fe1 C11 138.39(19)
C12 Fe1 C11 39.2(2)
C7 Fe1 C11 112.3(2)
C13 Fe1 C10 66.2(2)
C9 Fe1 C10 38.6(3)
C8 Fe1 C10 175.5(2)
C6 Fe1 C10 116.5(2)
C4 Fe1 C10 139.3(2)
C5 Fe1 C10 114.30(17)
C12 Fe1 C10 66.0(2)
C7 Fe1 C10 143.1(3)
C11 Fe1 C10 39.5(2)
C3 P1 C14 108.23(18)
C3 P1 Pt1 124.80(14)
C14 P1 Pt1 126.88(12)
C5 P2 C32 105.13(17)
C5 P2 C38 103.69(17)
C32 P2 C38 104.03(17)
C5 P2 Pt1 117.91(12)
C32 P2 Pt1 113.40(13)
C38 P2 Pt1 111.35(13)
C4 C3 P1 125.2(3)
C5 C4 C8 107.5(3)
C5 C4 C3 129.9(3)
C8 C4 C3 122.5(3)
C5 C4 Fe1 69.5(2)
C8 C4 Fe1 69.0(2)
C3 C4 Fe1 125.5(2)
C4 C5 C6 107.0(3)
C4 C5 P2 126.7(3)
C6 C5 P2 125.7(3)
C4 C5 Fe1 69.6(2)
C6 C5 Fe1 69.2(2)
P2 C5 Fe1 132.76(19)
C7 C6 C5 108.9(4)
C7 C6 Fe1 70.3(2)
C5 C6 Fe1 69.7(2)
C6 C7 C8 108.3(3)
C6 C7 Fe1 69.6(2)
C8 C7 Fe1 69.3(2)
C7 C8 C4 108.3(3)
C7 C8 Fe1 70.3(2)
C4 C8 Fe1 69.83(19)
C10 C9 C13 108.6(5)
C10 C9 Fe1 71.8(3)
C13 C9 Fe1 69.8(3)
C9 C10 C11 108.7(5)
C9 C10 Fe1 69.6(3)
C11 C10 Fe1 69.9(3)
C12 C11 C10 107.9(5)
C12 C11 Fe1 70.0(3)
C10 C11 Fe1 70.6(3)
C11 C12 C13 107.9(5)
C11 C12 Fe1 70.7(3)
C13 C12 Fe1 69.4(3)
C12 C13 C9 106.8(5)
C12 C13 Fe1 70.3(3)
C9 C13 Fe1 70.0(3)
C15 C14 C19 120.4(3)
C15 C14 P1 119.2(3)
C19 C14 P1 120.3(3)
C16 C15 C14 117.9(3)
C16 C15 C20 114.7(3)
C14 C15 C20 127.4(3)
C17 C16 C15 123.5(3)
C16 C17 C18 117.1(3)
C16 C17 C24 123.2(3)
C18 C17 C24 119.7(3)
C19 C18 C17 124.1(3)
C18 C19 C14 116.9(3)
C18 C19 C28 117.2(3)
C14 C19 C28 125.9(3)
C22 C20 C23 106.4(6)
C22 C20 C21 106.9(5)
C23 C20 C21 106.8(7)
C22 C20 C15 117.5(4)
C23 C20 C15 111.9(4)
C21 C20 C15 106.8(4)
C26 C24 C17 109.3(3)
C26 C24 C25 109.0(4)
C17 C24 C25 109.7(3)
C26 C24 C27 108.2(3)
C17 C24 C27 112.7(3)
C25 C24 C27 107.9(4)
C29 C28 C30 111.1(3)
C29 C28 C31 105.8(3)
C30 C28 C31 105.5(3)
C29 C28 C19 111.2(3)
C30 C28 C19 112.0(3)
C31 C28 C19 110.9(3)
C33 C32 C37 118.9(4)
C33 C32 P2 118.7(3)
C37 C32 P2 122.4(3)
C32 C33 C34 121.1(4)
C35 C34 C33 120.0(4)
C34 C35 C36 119.9(4)
C35 C36 C37 120.0(5)
C32 C37 C36 120.1(4)
C39 C38 C47 119.7(4)
C39 C38 P2 120.3(3)
C47 C38 P2 119.6(3)
C38 C39 C40 121.9(5)
C41 C40 C39 119.6(5)
C40 C41 C42 120.6(4)
C41 C42 C43 120.8(5)
C41 C42 C47 120.6(5)
C43 C42 C47 118.5(5)
C44 C43 C42 121.4(5)
C43 C44 C45 120.0(5)
C46 C45 C44 120.1(5)
C45 C46 C47 120.9(4)
C46 C47 C42 118.9(4)
C46 C47 C38 123.6(3)
C42 C47 C38 117.4(4)
C48 O1 C49 110.7(6)
O1 C48 C50 107.9(6)
O1 C49 C51 103.7(8)

loop_
_geom_bond_atom_site_label_1
_geom_bond_atom_site_label_2
_geom_bond_distance
Pt1 C2 2.102(4)
Pt1 C1 2.105(4)
Pt1 P1 2.2358(9)
Pt1 P2 2.2706(9)
Fe1 C13 2.037(5)
Fe1 C9 2.039(5)
Fe1 C8 2.043(4)
Fe1 C6 2.048(4)
Fe1 C4 2.054(3)
Fe1 C5 2.053(4)
Fe1 C12 2.049(5)
Fe1 C7 2.057(4)
Fe1 C11 2.058(5)
Fe1 C10 2.066(5)
P1 C3 1.668(4)
P1 C14 1.842(4)
P2 C5 1.819(4)
P2 C32 1.836(4)
P2 C38 1.847(4)
C3 C4 1.456(5)
C4 C5 1.434(5)
C4 C8 1.439(5)
C5 C6 1.440(5)
C6 C7 1.406(6)
C7 C8 1.417(6)
C9 C10 1.357(9)
C9 C13 1.401(9)
C10 C11 1.394(8)
C11 C12 1.379(8)
C12 C13 1.407(9)
C14 C15 1.422(5)
C14 C19 1.431(5)
C15 C16 1.393(5)
C15 C20 1.559(5)
C16 C17 1.373(5)
C17 C18 1.393(5)
C17 C24 1.534(5)
C18 C19 1.387(5)
C19 C28 1.565(5)
C20 C22 1.502(7)
C20 C23 1.516(7)
C20 C21 1.544(9)
C24 C26 1.530(6)
C24 C25 1.540(6)
C24 C27 1.546(6)
C28 C29 1.518(6)
C28 C30 1.529(5)
C28 C31 1.547(5)
C32 C33 1.374(6)
C32 C37 1.394(6)
C33 C34 1.382(6)
C34 C35 1.372(7)
C35 C36 1.382(7)
C36 C37 1.388(6)
C38 C39 1.363(6)
C38 C47 1.429(5)
C39 C40 1.410(7)
C40 C41 1.363(8)
C41 C42 1.393(8)
C42 C43 1.417(7)
C42 C47 1.433(6)
C43 C44 1.367(9)
C44 C45 1.417(8)
C45 C46 1.379(5)
C46 C47 1.409(6)
O1 C48 1.374(8)
O1 C49 1.473(10)
C48 C50 1.640(11)
C49 C51 1.541(13)

loop_
_geom_torsion_atom_site_label_1
_geom_torsion_atom_site_label_2
_geom_torsion_atom_site_label_3
_geom_torsion_atom_site_label_4
_geom_torsion
C2 Pt1 P1 C3 -176.7(2)
C1 Pt1 P1 C3 -158.0(18)
P2 Pt1 P1 C3 5.20(16)
C2 Pt1 P1 C14 7.35(19)
C1 Pt1 P1 C14 26.0(18)
P2 Pt1 P1 C14 -170.73(15)
C2 Pt1 P2 C5 -171.3(11)
C1 Pt1 P2 C5 171.78(17)
P1 Pt1 P2 C5 -7.15(13)
C2 Pt1 P2 C32 -47.9(11)
C1 Pt1 P2 C32 -64.78(17)
P1 Pt1 P2 C32 116.29(13)
C2 Pt1 P2 C38 69.0(11)
C1 Pt1 P2 C38 52.14(17)
P1 Pt1 P2 C38 -126.79(13)
C14 P1 C3 C4 179.7(3)
Pt1 P1 C3 C4 3.1(4)
P1 C3 C4 C5 -12.2(5)
P1 C3 C4 C8 169.4(3)
P1 C3 C4 Fe1 -104.3(3)
C13 Fe1 C4 C5 -147.8(3)
C9 Fe1 C4 C5 -103.8(3)
C8 Fe1 C4 C5 119.2(3)
C6 Fe1 C4 C5 38.5(2)
C12 Fe1 C4 C5 174.6(3)
C7 Fe1 C4 C5 81.7(2)
C11 Fe1 C4 C5 -53(9)
C10 Fe1 C4 C5 -67.7(4)
C13 Fe1 C4 C8 93.1(3)
C9 Fe1 C4 C8 137.0(3)
C6 Fe1 C4 C8 -80.7(2)
C5 Fe1 C4 C8 -119.2(3)
C12 Fe1 C4 C8 55.5(4)
C7 Fe1 C4 C8 -37.5(2)
C11 Fe1 C4 C8 -172(32)
C10 Fe1 C4 C8 173.2(3)
C13 Fe1 C4 C3 -22.7(4)
C9 Fe1 C4 C3 21.3(4)
C8 Fe1 C4 C3 -115.7(4)
C6 Fe1 C4 C3 163.6(3)
C5 Fe1 C4 C3 125.1(4)
C12 Fe1 C4 C3 -60.3(4)
C7 Fe1 C4 C3 -153.2(3)
C11 Fe1 C4 C3 72(9)
C10 Fe1 C4 C3 57.4(5)
C8 C4 C5 C6 -0.6(4)
C3 C4 C5 C6 -179.2(3)
Fe1 C4 C5 C6 -59.4(2)
C8 C4 C5 P2 -172.4(3)
C3 C4 C5 P2 9.0(6)
Fe1 C4 C5 P2 128.8(3)
C8 C4 C5 Fe1 58.8(2)
C3 C4 C5 Fe1 -119.8(4)
C32 P2 C5 C4 -125.0(3)
C38 P2 C5 C4 126.1(3)
Pt1 P2 C5 C4 2.5(4)
C32 P2 C5 C6 64.6(3)
C38 P2 C5 C6 -44.3(3)
Pt1 P2 C5 C6 -167.9(3)
C32 P2 C5 Fe1 -29.4(3)
C38 P2 C5 Fe1 -138.3(3)
Pt1 P2 C5 Fe1 98.1(2)
C13 Fe1 C5 C4 56.2(4)
C9 Fe1 C5 C4 95.8(3)
C8 Fe1 C5 C4 -38.0(2)
C6 Fe1 C5 C4 -118.3(3)
C12 Fe1 C5 C4 -128(2)
C7 Fe1 C5 C4 -81.5(2)
C11 Fe1 C5 C4 178.6(3)
C10 Fe1 C5 C4 138.6(3)
C13 Fe1 C5 C6 174.5(4)
C9 Fe1 C5 C6 -145.9(3)
C8 Fe1 C5 C6 80.3(2)
C4 Fe1 C5 C6 118.3(3)
C12 Fe1 C5 C6 -9(3)
C7 Fe1 C5 C6 36.8(2)
C11 Fe1 C5 C6 -63.1(4)
C10 Fe1 C5 C6 -103.1(3)
C13 Fe1 C5 P2 -65.5(5)
C9 Fe1 C5 P2 -25.9(4)
C8 Fe1 C5 P2 -159.7(3)
C6 Fe1 C5 P2 120.0(4)
C4 Fe1 C5 P2 -121.7(4)
C12 Fe1 C5 P2 111(2)
C7 Fe1 C5 P2 156.8(3)
C11 Fe1 C5 P2 56.9(4)
C10 Fe1 C5 P2 16.9(4)
C4 C5 C6 C7 0.1(4)
P2 C5 C6 C7 172.0(3)
Fe1 C5 C6 C7 -59.6(3)
C4 C5 C6 Fe1 59.6(2)
P2 C5 C6 Fe1 -128.4(3)
C13 Fe1 C6 C7 -27.9(19)
C9 Fe1 C6 C7 -178.3(4)
C8 Fe1 C6 C7 37.3(2)
C4 Fe1 C6 C7 81.7(2)
C5 Fe1 C6 C7 120.0(3)
C12 Fe1 C6 C7 -61.0(4)
C11 Fe1 C6 C7 -99.6(3)
C10 Fe1 C6 C7 -142.7(3)
C13 Fe1 C6 C5 -147.9(17)
C9 Fe1 C6 C5 61.7(4)
C8 Fe1 C6 C5 -82.7(2)
C4 Fe1 C6 C5 -38.3(2)
C12 Fe1 C6 C5 179.0(3)
C7 Fe1 C6 C5 -120.0(3)
C11 Fe1 C6 C5 140.5(3)
C10 Fe1 C6 C5 97.4(3)
C5 C6 C7 C8 0.5(4)
Fe1 C6 C7 C8 -58.6(3)
C5 C6 C7 Fe1 59.1(2)
C13 Fe1 C7 C6 176.0(3)
C9 Fe1 C7 C6 169(2)
C8 Fe1 C7 C6 -119.9(3)
C4 Fe1 C7 C6 -81.8(2)
C5 Fe1 C7 C6 -37.7(2)
C12 Fe1 C7 C6 139.1(3)
C11 Fe1 C7 C6 97.3(3)
C10 Fe1 C7 C6 64.6(4)
C13 Fe1 C7 C8 -64.1(3)
C9 Fe1 C7 C8 -71(3)
C6 Fe1 C7 C8 119.9(3)
C4 Fe1 C7 C8 38.1(2)
C5 Fe1 C7 C8 82.2(2)
C12 Fe1 C7 C8 -101.0(3)
C11 Fe1 C7 C8 -142.8(3)
C10 Fe1 C7 C8 -175.4(3)
C6 C7 C8 C4 -0.9(4)
Fe1 C7 C8 C4 -59.7(2)
C6 C7 C8 Fe1 58.8(3)
C5 C4 C8 C7 0.9(4)
C3 C4 C8 C7 179.6(3)
Fe1 C4 C8 C7 60.0(3)
C5 C4 C8 Fe1 -59.1(2)
C3 C4 C8 Fe1 119.6(3)
C13 Fe1 C8 C7 137.2(3)
C9 Fe1 C8 C7 172.5(3)
C6 Fe1 C8 C7 -37.0(2)
C4 Fe1 C8 C7 -119.1(3)
C5 Fe1 C8 C7 -81.3(2)
C12 Fe1 C8 C7 94.2(3)
C11 Fe1 C8 C7 60.6(4)
C10 Fe1 C8 C7 143(3)
C13 Fe1 C8 C4 -103.7(3)
C9 Fe1 C8 C4 -68.4(4)
C6 Fe1 C8 C4 82.1(2)
C5 Fe1 C8 C4 37.8(2)
C12 Fe1 C8 C4 -146.7(3)
C7 Fe1 C8 C4 119.1(3)
C11 Fe1 C8 C4 179.7(3)
C10 Fe1 C8 C4 -98(3)
C13 Fe1 C9 C10 -118.6(5)
C8 Fe1 C9 C10 -176.4(3)
C6 Fe1 C9 C10 56.7(5)
C4 Fe1 C9 C10 142.0(3)
C5 Fe1 C9 C10 96.9(3)
C12 Fe1 C9 C10 -80.0(4)
C7 Fe1 C9 C10 -111(3)
C11 Fe1 C9 C10 -37.0(3)
C8 Fe1 C9 C13 -57.8(4)
C6 Fe1 C9 C13 175.3(3)
C4 Fe1 C9 C13 -99.4(3)
C5 Fe1 C9 C13 -144.5(3)
C12 Fe1 C9 C13 38.7(3)
C7 Fe1 C9 C13 7(3)
C11 Fe1 C9 C13 81.6(4)
C10 Fe1 C9 C13 118.6(5)
C13 C9 C10 C11 -1.2(6)
Fe1 C9 C10 C11 59.1(3)
C13 C9 C10 Fe1 -60.4(3)
C13 Fe1 C10 C9 38.3(4)
C8 Fe1 C10 C9 33(3)
C6 Fe1 C10 C9 -147.8(3)
C4 Fe1 C10 C9 -60.4(5)
C5 Fe1 C10 C9 -102.1(4)
C12 Fe1 C10 C9 82.5(4)
C7 Fe1 C10 C9 171.7(4)
C11 Fe1 C10 C9 120.1(5)
C13 Fe1 C10 C11 -81.8(4)
C9 Fe1 C10 C11 -120.1(5)
C8 Fe1 C10 C11 -87(3)
C6 Fe1 C10 C11 92.2(3)
C4 Fe1 C10 C11 179.5(3)
C5 Fe1 C10 C11 137.9(3)
C12 Fe1 C10 C11 -37.5(3)
C7 Fe1 C10 C11 51.7(5)
C9 C10 C11 C12 1.4(6)
Fe1 C10 C11 C12 60.3(4)
C9 C10 C11 Fe1 -59.0(3)
C13 Fe1 C11 C12 -38.2(4)
C9 Fe1 C11 C12 -82.2(4)
C8 Fe1 C11 C12 54.6(4)
C6 Fe1 C11 C12 135.5(3)
C4 Fe1 C11 C12 -134(9)
C5 Fe1 C11 C12 174.6(3)
C7 Fe1 C11 C12 92.2(4)
C10 Fe1 C11 C12 -118.4(5)
C13 Fe1 C11 C10 80.2(4)
C9 Fe1 C11 C10 36.2(4)
C8 Fe1 C11 C10 173.0(4)
C6 Fe1 C11 C10 -106.1(4)
C4 Fe1 C11 C10 -15(9)
C5 Fe1 C11 C10 -67.0(4)
C12 Fe1 C11 C10 118.4(5)
C7 Fe1 C11 C10 -149.4(3)
C10 C11 C12 C13 -1.0(6)
Fe1 C11 C12 C13 59.7(3)
C10 C11 C12 Fe1 -60.7(3)
C13 Fe1 C12 C11 118.6(5)
C9 Fe1 C12 C11 80.0(4)
C8 Fe1 C12 C11 -145.9(3)
C6 Fe1 C12 C11 -66.5(4)
C4 Fe1 C12 C11 178.6(3)
C5 Fe1 C12 C11 -58(3)
C7 Fe1 C12 C11 -102.9(4)
C10 Fe1 C12 C11 37.8(4)
C9 Fe1 C12 C13 -38.6(4)
C8 Fe1 C12 C13 95.5(4)
C6 Fe1 C12 C13 174.9(3)
C4 Fe1 C12 C13 60.0(4)
C5 Fe1 C12 C13 -177(2)
C7 Fe1 C12 C13 138.5(3)
C11 Fe1 C12 C13 -118.6(5)
C10 Fe1 C12 C13 -80.8(4)
C11 C12 C13 C9 0.2(6)
Fe1 C12 C13 C9 60.8(3)
C11 C12 C13 Fe1 -60.6(4)
C10 C9 C13 C12 0.7(6)
Fe1 C9 C13 C12 -61.0(3)
C10 C9 C13 Fe1 61.6(4)
C9 Fe1 C13 C12 117.3(5)
C8 Fe1 C13 C12 -100.0(3)
C6 Fe1 C13 C12 -36.8(19)
C4 Fe1 C13 C12 -144.1(3)
C5 Fe1 C13 C12 179.6(3)
C7 Fe1 C13 C12 -61.8(4)
C11 Fe1 C13 C12 37.2(3)
C10 Fe1 C13 C12 80.5(4)
C8 Fe1 C13 C9 142.8(3)
C6 Fe1 C13 C9 -154.1(17)
C4 Fe1 C13 C9 98.7(3)
C5 Fe1 C13 C9 62.3(5)
C12 Fe1 C13 C9 -117.3(5)
C7 Fe1 C13 C9 -179.1(3)
C11 Fe1 C13 C9 -80.0(4)
C10 Fe1 C13 C9 -36.8(3)
C3 P1 C14 C15 -92.0(3)
Pt1 P1 C14 C15 84.4(3)
C3 P1 C14 C19 92.2(3)
Pt1 P1 C14 C19 -91.3(3)
C19 C14 C15 C16 -1.4(6)
P1 C14 C15 C16 -177.2(3)
C19 C14 C15 C20 -178.8(4)
P1 C14 C15 C20 5.4(6)
C14 C15 C16 C17 2.1(6)
C20 C15 C16 C17 179.9(4)
C15 C16 C17 C18 -2.3(6)
C15 C16 C17 C24 175.6(4)
C16 C17 C18 C19 1.9(6)
C24 C17 C18 C19 -176.1(3)
C17 C18 C19 C14 -1.2(5)
C17 C18 C19 C28 178.0(3)
C15 C14 C19 C18 1.0(5)
P1 C14 C19 C18 176.7(3)
C15 C14 C19 C28 -178.2(3)
P1 C14 C19 C28 -2.5(5)
C16 C15 C20 C22 144.3(5)
C14 C15 C20 C22 -38.2(7)
C16 C15 C20 C23 20.8(9)
C14 C15 C20 C23 -161.7(8)
C16 C15 C20 C21 -95.8(5)
C14 C15 C20 C21 81.7(6)
C16 C17 C24 C26 -119.7(4)
C18 C17 C24 C26 58.1(5)
C16 C17 C24 C25 120.8(4)
C18 C17 C24 C25 -61.4(5)
C16 C17 C24 C27 0.5(6)
C18 C17 C24 C27 178.4(4)
C18 C19 C28 C29 -119.9(4)
C14 C19 C28 C29 59.3(5)
C18 C19 C28 C30 115.1(4)
C14 C19 C28 C30 -65.7(5)
C18 C19 C28 C31 -2.5(5)
C14 C19 C28 C31 176.7(4)
C5 P2 C32 C33 118.8(3)
C38 P2 C32 C33 -132.5(3)
Pt1 P2 C32 C33 -11.4(3)
C5 P2 C32 C37 -61.0(4)
C38 P2 C32 C37 47.7(4)
Pt1 P2 C32 C37 168.8(3)
C37 C32 C33 C34 0.1(6)
P2 C32 C33 C34 -179.7(3)
C32 C33 C34 C35 -0.2(6)
C33 C34 C35 C36 0.1(7)
C34 C35 C36 C37 0.0(9)
C33 C32 C37 C36 0.0(7)
P2 C32 C37 C36 179.8(4)
C35 C36 C37 C32 -0.1(9)
C5 P2 C38 C39 128.9(4)
C32 P2 C38 C39 19.2(4)
Pt1 P2 C38 C39 -103.3(4)
C5 P2 C38 C47 -57.6(3)
C32 P2 C38 C47 -167.3(3)
Pt1 P2 C38 C47 70.2(3)
C47 C38 C39 C40 1.8(7)
P2 C38 C39 C40 175.3(4)
C38 C39 C40 C41 0.6(7)
C39 C40 C41 C42 -1.5(7)
C40 C41 C42 C43 -178.9(5)
C40 C41 C42 C47 -0.1(7)
C41 C42 C43 C44 175.6(5)
C47 C42 C43 C44 -3.2(6)
C42 C43 C44 C45 1.3(7)
C43 C44 C45 C46 0.3(7)
C44 C45 C46 C47 0.1(6)
C45 C46 C47 C42 -2.0(6)
C45 C46 C47 C38 -179.6(4)
C41 C42 C47 C46 -175.3(4)
C43 C42 C47 C46 3.4(6)
C41 C42 C47 C38 2.5(6)
C43 C42 C47 C38 -178.8(4)
C39 C38 C47 C46 174.4(4)
P2 C38 C47 C46 0.9(5)
C39 C38 C47 C42 -3.3(6)
P2 C38 C47 C42 -176.8(3)
C49 O1 C48 C50 -179.5(6)
C48 O1 C49 C51 -177.0(7)
